data_7104779
loop_
_publ_author_name
'Petrella, Antonella J.'
'Roberts, Nicholas K.'
'Craig, Donald C.'
'Raston, Colin L.'
'Lamb, Robert N.'

_publ_section_title
;
 2:1 Ba/Ti(iv) Heterobimetallic complex based on two calix[6]arenes
;
_journal_coden_ASTM CHCOFS
_journal_issue 18
_journal_name_full
;
 Chemical Communications (Cambridge, United Kingdom)
;
_journal_page_first 2288
_journal_page_last 2289
_journal_paper_doi 10.1039/b302346j
_journal_year 2003
_chemical_formula_moiety 'C66 H80 Ba Ti0.5 O6,1.25(C H2 Cl2),3(C H4 O)'
_chemical_formula_sum 'C70.25 H94.5 Ba Cl2.5 O9 Ti0.5'
_chemical_formula_weight 1332.9
_space_group_IT_number 14
_symmetry_cell_setting monoclinic
_symmetry_space_group_name_Hall '-P 2yn'
_symmetry_space_group_name_H-M 'P 1 21/n 1'
_atom_type_scat_source 'International Tables for X-ray Crystallography, Vol. IV'
_audit_creation_method 'RAELSPUB and manual entry'
_cell_angle_alpha 90
_cell_angle_beta 99.936(4)
_cell_angle_gamma 90
_cell_formula_units_Z 4
_cell_length_a 14.674(3)
_cell_length_b 14.360(3)
_cell_length_c 33.624(7)
_cell_measurement_temperature 150
_cell_volume 6979(4)
_computing_cell_refinement 'Bruker SMART'
_computing_data_collection 'Bruker SMART'
_computing_data_reduction 'Bruker SAINT'
_computing_molecular_graphics 'ORTEP-II, (Johnson, 1976)'
_computing_publication_material 'Local programs'
_computing_structure_refinement 'RAELS, (Rae, 1989)'
_computing_structure_solution 'SIR92 (Altomare et al, 1994)'
_diffrn_ambient_temperature 150(2)
_diffrn_measurement_device_type 'CCD area detector'
_diffrn_measurement_method 'phi and omega scans'
_diffrn_radiation_type 'Mo K\a'
_diffrn_radiation_wavelength 0.71073
_diffrn_reflns_av_R_equivalents 0.040
_diffrn_reflns_limit_h_max 10
_diffrn_reflns_limit_h_min -19
_diffrn_reflns_limit_k_max 18
_diffrn_reflns_limit_k_min 0
_diffrn_reflns_limit_l_max 44
_diffrn_reflns_limit_l_min 0
_diffrn_reflns_number 69102
_diffrn_reflns_theta_max 28.36
_diffrn_standards_decay_% 0
_diffrn_standards_interval_time 30min
_diffrn_standards_number 1
_exptl_absorpt_coefficient_mu 0.767
_exptl_absorpt_correction_type none
_exptl_crystal_colour colourless
_exptl_crystal_density_diffrn 1.27
_exptl_crystal_density_method 'not measured'
_exptl_crystal_description plate
_exptl_crystal_F_000 2790.0
_exptl_crystal_size_max 0.34
_exptl_crystal_size_mid 0.21
_exptl_crystal_size_min 0.10
_refine_diff_density_max 1.80
_refine_diff_density_min -1.87
_refine_ls_extinction_method none
_refine_ls_goodness_of_fit_ref 1.84
_refine_ls_hydrogen_treatment noref
_refine_ls_number_parameters 315
_refine_ls_number_reflns 11154
_refine_ls_R_factor_gt 0.048
_refine_ls_shift/su_max 0.008
_refine_ls_structure_factor_coef F
_refine_ls_weighting_details 'w = 1/[\s^2^(F) + 0.0004F^2^]'
_refine_ls_weighting_scheme calc
_refine_ls_wR_factor_ref 0.060
_reflns_number_gt 11154
_reflns_number_total 16640
_reflns_threshold_expression I>2\s(I)
_cod_data_source_file b302346j.txt
_cod_data_source_block AJP8
_cod_original_sg_symbol_H-M 'P 21/n'
_cod_database_code 7104779

loop_
_symmetry_equiv_pos_site_id
_symmetry_equiv_pos_as_xyz
1 x,y,z
2 1/2-x,1/2+y,1/2-z
3 -x,-y,-z
4 1/2+x,1/2-y,1/2+z

loop_
_atom_site_label
_atom_site_fract_x
_atom_site_fract_y
_atom_site_fract_z
_atom_site_U_iso_or_equiv
_atom_site_adp_type
_atom_site_type_symbol
_atom_site_occupancy
Ba1 0.61769(2) 0.39657(3) 0.59916(1) 0.0171(1) Uani Ba 1.0
Ti1 0.5000 0.5000 0.5000 0.0112(3) Uani Ti 1.0
O1 0.5800(3) 0.3954(3) 0.5169(1) 0.0156(4) Uani O 1.0
O2 0.3959(3) 0.4307(3) 0.5134(1) 0.0159(4) Uani O 1.0
O3 0.5331(3) 0.5382(3) 0.5561(1) 0.0155(4) Uani O 1.0
O4 0.7437(3) 0.5269(3) 0.6424(1) 0.0183(3) Uani O 1.0
O5 0.8375(3) 0.3888(3) 0.6725(1) 0.0196(5) Uani O 1.0
O6 0.8017(3) 0.3439(3) 0.5990(1) 0.0174(4) Uani O 1.0
C1 0.6140(2) 0.3097(2) 0.5114(1) 0.0173(4) Uani C 1.0
C2 0.7084(3) 0.2983(2) 0.5103(1) 0.0183(4) Uani C 1.0
C3 0.7421(2) 0.2092(3) 0.5054(1) 0.0214(5) Uani C 1.0
C4 0.6856(3) 0.1305(3) 0.5015(1) 0.0241(6) Uani C 1.0
C5 0.5920(3) 0.1444(2) 0.5027(1) 0.0230(5) Uani C 1.0
C6 0.5551(2) 0.2321(3) 0.5076(1) 0.0194(4) Uani C 1.0
C7 0.7748(4) 0.3804(4) 0.5158(2) 0.0177(4) Uani C 1.0
C8 0.7223(3) 0.0322(3) 0.4961(2) 0.046(2) Uani C 1.0
C9 0.8253(4) 0.0330(6) 0.4937(3) 0.096(5) Uani C 1.0
C10 0.6693(5) -0.0109(5) 0.4574(2) 0.043(2) Uani C 1.0
C11 0.7076(6) -0.0282(5) 0.5318(2) 0.062(3) Uani C 1.0
C12 0.4072(3) 0.3819(3) 0.5478(1) 0.0169(4) Uani C 1.0
C13 0.4335(3) 0.2880(3) 0.5478(1) 0.0186(4) Uani C 1.0
C14 0.4399(3) 0.2371(2) 0.5834(1) 0.0210(5) Uani C 1.0
C15 0.4210(3) 0.2759(3) 0.6192(1) 0.0221(5) Uani C 1.0
C16 0.3950(3) 0.3695(3) 0.6180(1) 0.0207(4) Uani C 1.0
C17 0.3877(3) 0.4231(2) 0.5831(1) 0.0181(3) Uani C 1.0
C18 0.4538(4) 0.2444(4) 0.5093(2) 0.0194(4) Uani C 1.0
C19 0.4081(3) 0.2149(3) 0.6557(1) 0.027(2) Uani C 1.0
C20 0.4478(4) 0.1171(4) 0.6533(2) 0.038(3) Uani C 1.0
C21 0.3041(3) 0.2069(5) 0.6551(2) 0.041(2) Uani C 1.0
C22 0.4529(4) 0.2594(4) 0.6955(2) 0.033(1) Uani C 1.0
C23 0.5156(2) 0.5990(3) 0.5847(1) 0.0173(3) Uani C 1.0
C24 0.4305(2) 0.5966(3) 0.5982(1) 0.0189(3) Uani C 1.0
C25 0.4137(2) 0.6611(3) 0.6269(1) 0.0224(4) Uani C 1.0
C26 0.4784(3) 0.7283(3) 0.6429(1) 0.0247(5) Uani C 1.0
C27 0.5623(3) 0.7287(3) 0.6288(1) 0.0227(5) Uani C 1.0
C28 0.5823(2) 0.6656(3) 0.6001(1) 0.0191(4) Uani C 1.0
C29 0.3578(4) 0.5241(5) 0.5822(2) 0.0184(3) Uani C 1.0
C30 0.4546(3) 0.8001(3) 0.6737(1) 0.035(2) Uani C 1.0
C31 0.3659(4) 0.8517(5) 0.6560(2) 0.045(3) Uani C 1.0
C32 0.5318(4) 0.8713(5) 0.6856(2) 0.048(2) Uani C 1.0
C33 0.4389(5) 0.7482(5) 0.7116(2) 0.052(3) Uani C 1.0
C34 0.7819(3) 0.6129(3) 0.6504(1) 0.0204(4) Uani C 1.0
C35 0.7547(3) 0.6839(3) 0.6222(1) 0.0209(4) Uani C 1.0
C36 0.7946(3) 0.7716(3) 0.6290(1) 0.0249(7) Uani C 1.0
C37 0.8608(3) 0.7919(3) 0.6629(1) 0.0282(9) Uani C 1.0
C38 0.8863(3) 0.7197(3) 0.6903(1) 0.0270(7) Uani C 1.0
C39 0.8483(3) 0.6308(3) 0.6848(1) 0.0232(5) Uani C 1.0
C40 0.6770(4) 0.6676(4) 0.5873(2) 0.0188(4) Uani C 1.0
C41 0.8982(5) 0.8906(4) 0.6699(2) 0.069(2) Uani C 1.0
C42 0.8228(6) 0.9494(8) 0.6838(4) 0.131(5) Uani C 1.0
C43 0.9205(9) 0.9324(9) 0.6309(2) 0.140(8) Uani C 1.0
C44 0.9850(5) 0.8945(6) 0.7023(2) 0.072(2) Uani C 1.0
C45 0.9282(2) 0.4124(3) 0.6845(1) 0.0207(6) Uani C 1.0
C46 0.9518(2) 0.4920(3) 0.7082(1) 0.0227(6) Uani C 1.0
C47 1.0449(3) 0.5134(3) 0.7205(1) 0.0249(8) Uani C 1.0
C48 1.1159(2) 0.4587(3) 0.7103(1) 0.025(1) Uani C 1.0
C49 1.0899(2) 0.3800(3) 0.6867(1) 0.0231(9) Uani C 1.0
C50 0.9978(3) 0.3558(3) 0.6736(1) 0.0212(7) Uani C 1.0
C51 0.8771(4) 0.5568(5) 0.7170(2) 0.0239(6) Uani C 1.0
C52 1.2186(3) 0.4806(4) 0.7237(1) 0.037(1) Uani C 1.0
C53 1.2336(5) 0.5638(5) 0.7524(2) 0.058(2) Uani C 1.0
C54 1.2607(5) 0.5029(5) 0.6863(2) 0.044(2) Uani C 1.0
C55 1.2686(5) 0.3962(5) 0.7449(2) 0.051(2) Uani C 1.0
C56 0.8773(2) 0.3320(3) 0.5805(1) 0.0185(4) Uani C 1.0
C57 0.9618(3) 0.2982(3) 0.6014(1) 0.0203(6) Uani C 1.0
C58 1.0356(2) 0.2879(3) 0.5808(1) 0.0226(8) Uani C 1.0
C59 1.0289(2) 0.3099(3) 0.5400(1) 0.0237(8) Uani C 1.0
C60 0.9439(3) 0.3433(3) 0.5201(1) 0.0217(6) Uani C 1.0
C61 0.8681(2) 0.3548(3) 0.5395(1) 0.0189(4) Uani C 1.0
C62 0.9741(4) 0.2729(5) 0.6461(2) 0.0212(8) Uani C 1.0
C63 1.1103(3) 0.2994(3) 0.5171(1) 0.026(2) Uani C 1.0
C64 1.1417(4) 0.3959(3) 0.5059(2) 0.040(3) Uani C 1.0
C65 1.0793(4) 0.2441(4) 0.4783(2) 0.037(2) Uani C 1.0
C66 1.1923(4) 0.2494(4) 0.5423(2) 0.032(2) Uani C 1.0
C1Dm1 0.4705(8) 0.1119(8) 0.8758(4) 0.054(4) Uani C 0.5
Cl1Dm1 0.4330(9) 0.0384(11) 0.9108(5) 0.080(2) Uani Cl 0.5
CL2Dm1 0.4016(8) 0.2111(11) 0.8682(6) 0.132(5) Uani C 0.5
C1Dm1' 0.4724(8) 0.1350(8) 0.8801(5) 0.053(4) Uani C 0.5
Cl1Dm1' 0.4601(9) 0.0380(11) 0.9097(5) 0.079(2) Uani Cl 0.5
CL2Dm1' 0.3772(9) 0.2083(12) 0.8775(6) 0.139(4) Uani C 0.5
C1Dm2 0.1154(19) -0.0334(18) 0.5963(6) 0.129(9) Uani C 0.25
Cl1Dm2 0.0329(12) 0.0423(16) 0.5708(5) 0.153(9) Uani Cl 0.25
Cl2Dm2 0.1455(11) -0.0012(18) 0.6467(6) 0.168(9) Uani Cl 0.25
O1Me1 0.6059(3) 0.4201(4) 0.6793(2) 0.031(1) Uani O 1.0
C1Me1 0.5838(6) 0.5072(6) 0.6965(2) 0.039(2) Uani C 1.0
O1Me2 0.7379(3) 0.2853(4) 0.7107(2) 0.036(1) Uani O 1.0
C1Me2 0.7824(6) 0.2189(7) 0.7390(3) 0.060(3) Uani C 1.0
O1Me3 0.6572(3) 0.2295(4) 0.6359(2) 0.034(1) Uani O 1.0
C1Me3 0.6942(6) 0.1518(6) 0.6167(3) 0.050(2) Uani C 1.0
HC3 0.8095 0.2013 0.5046 0.023 Uani H 1.0
HC5 0.5499 0.0892 0.5001 0.026 Uani H 1.0
H1C7 0.7476 0.4310 0.5305 0.016 Uani H 1.0
H2C7 0.7831 0.4035 0.4886 0.019 Uani H 1.0
H1C9 0.8467 -0.0322 0.4902 0.103 Uani H 1.0
H2C9 0.8357 0.0718 0.4702 0.116 Uani H 1.0
H3C9 0.8609 0.0598 0.5192 0.127 Uani H 1.0
H1C10 0.6935 -0.0750 0.4539 0.050 Uani H 1.0
H2C10 0.6020 -0.0143 0.4591 0.040 Uani H 1.0
H3C10 0.6778 0.0285 0.4337 0.064 Uani H 1.0
H1C11 0.7315 -0.0924 0.5284 0.072 Uani H 1.0
H2C11 0.7417 -0.0005 0.5574 0.093 Uani H 1.0
H3C11 0.6401 -0.0313 0.5331 0.057 Uani H 1.0
HC14 0.4587 0.1702 0.5834 0.023 Uani H 1.0
HC16 0.3811 0.3991 0.6432 0.023 Uani H 1.0
H1C18 0.4260 0.2850 0.4862 0.019 Uani H 1.0
H2C18 0.4238 0.1817 0.5063 0.022 Uani H 1.0
H1C20 0.4379 0.0803 0.6774 0.042 Uani H 1.0
H2C20 0.4160 0.0856 0.6282 0.050 Uani H 1.0
H3C20 0.5156 0.1215 0.6527 0.045 Uani H 1.0
H1C21 0.2927 0.1677 0.6784 0.047 Uani H 1.0
H2C21 0.2774 0.2703 0.6574 0.049 Uani H 1.0
H3C21 0.2739 0.1773 0.6292 0.051 Uani H 1.0
H1C22 0.4433 0.2184 0.7185 0.035 Uani H 1.0
H2C22 0.5207 0.2675 0.6958 0.040 Uani H 1.0
H3C22 0.4240 0.3216 0.6984 0.043 Uani H 1.0
HC25 0.3528 0.6592 0.6365 0.024 Uani H 1.0
HC27 0.6100 0.7761 0.6397 0.025 Uani H 1.0
H1C29 0.3331 0.5403 0.5534 0.018 Uani H 1.0
H2C29 0.3071 0.5292 0.5985 0.021 Uani H 1.0
H1C31 0.3508 0.8981 0.6760 0.056 Uani H 1.0
H2C31 0.3748 0.8847 0.6307 0.051 Uani H 1.0
H3C31 0.3139 0.8061 0.6495 0.052 Uani H 1.0
H1C32 0.5134 0.9163 0.7055 0.061 Uani H 1.0
H2C32 0.5899 0.8385 0.6980 0.057 Uani H 1.0
H3C32 0.5427 0.9059 0.6610 0.053 Uani H 1.0
H1C33 0.4234 0.7939 0.7318 0.066 Uani H 1.0
H2C33 0.3866 0.7032 0.7044 0.056 Uani H 1.0
H3C33 0.4964 0.7135 0.7233 0.060 Uani H 1.0
HC36 0.7751 0.8221 0.6088 0.026 Uani H 1.0
HC38 0.9336 0.7322 0.7149 0.030 Uani H 1.0
H1C40 0.6874 0.6066 0.5745 0.017 Uani H 1.0
H2C40 0.6775 0.7188 0.5672 0.020 Uani H 1.0
H1C42 0.8453 1.0148 0.6887 0.175 Uani H 1.0
H2C42 0.7661 0.9489 0.6625 0.172 Uani H 1.0
H3C42 0.8077 0.9229 0.7094 0.147 Uani H 1.0
H1C43 0.9448 0.9970 0.6363 0.186 Uani H 1.0
H2C43 0.9683 0.8932 0.6210 0.162 Uani H 1.0
H3C43 0.8631 0.9342 0.6100 0.175 Uani H 1.0
H1C44 1.0071 0.9604 0.7058 0.091 Uani H 1.0
H2C44 0.9704 0.8706 0.7284 0.083 Uani H 1.0
H3C44 1.0345 0.8552 0.6938 0.098 Uani H 1.0
HC47 1.0616 0.5703 0.7374 0.027 Uani H 1.0
HC49 1.1394 0.3394 0.6790 0.024 Uani H 1.0
H1C51 0.9001 0.5891 0.7432 0.027 Uani H 1.0
H2C51 0.8214 0.5187 0.7196 0.023 Uani H 1.0
H1C53 1.3014 0.5758 0.7604 0.074 Uani H 1.0
H2C53 1.2030 0.6201 0.7385 0.064 Uani H 1.0
H3C53 1.2063 0.5501 0.7770 0.066 Uani H 1.0
H1C54 1.3280 0.5174 0.6946 0.053 Uani H 1.0
H2C54 1.2534 0.4480 0.6677 0.045 Uani H 1.0
H3C54 1.2284 0.5579 0.6721 0.055 Uani H 1.0
H1C55 1.3356 0.4113 0.7535 0.063 Uani H 1.0
H2C55 1.2408 0.3801 0.7692 0.064 Uani H 1.0
H3C55 1.2622 0.3421 0.7259 0.052 Uani H 1.0
HC58 1.0958 0.2638 0.5958 0.024 Uani H 1.0
HC60 0.9371 0.3596 0.4908 0.023 Uani H 1.0
H1C62 1.0252 0.2261 0.6522 0.023 Uani H 1.0
H2C62 0.9152 0.2448 0.6516 0.021 Uani H 1.0
H1C64 1.1947 0.3895 0.4910 0.052 Uani H 1.0
H2C64 1.0893 0.4284 0.4884 0.045 Uani H 1.0
H3C64 1.1617 0.4331 0.5311 0.047 Uani H 1.0
H1C65 1.1324 0.2374 0.4634 0.047 Uani H 1.0
H2C65 1.0577 0.1810 0.4852 0.043 Uani H 1.0
H3C65 1.0275 0.2777 0.4609 0.043 Uani H 1.0
H1C66 1.2437 0.2440 0.5264 0.040 Uani H 1.0
H2C66 1.2142 0.2857 0.5675 0.037 Uani H 1.0
H3C66 1.1728 0.1858 0.5496 0.035 Uani H 1.0
H1Dm1 0.4672 0.0781 0.8496 0.094 Uani H 0.5
H2Dm1 0.5360 0.1308 0.8861 0.054 Uani H 0.5
H1Dm1' 0.4780 0.1142 0.8522 0.089 Uani H 0.5
H2Dm1' 0.5296 0.1697 0.8922 0.051 Uani H 0.5
H1Dm2 0.1718 -0.0318 0.5833 0.201 Uani H 0.25
H2Dm2 0.0896 -0.0980 0.5947 0.128 Uani H 0.25

loop_
_atom_site_aniso_label
_atom_site_aniso_U_11
_atom_site_aniso_U_22
_atom_site_aniso_U_33
_atom_site_aniso_U_12
_atom_site_aniso_U_13
_atom_site_aniso_U_23
_atom_site_aniso_type_symbol
Ba1 0.0125(2) 0.0204(2) 0.0170(2) 0.0006(2) -0.0009(1) 0.0021(2) Ba
Ti1 0.0081(6) 0.0118(7) 0.0129(7) 0.0000(5) 0.0003(5) 0.0003(6) Ti
O1 0.0135(5) 0.0152(6) 0.0176(6) -0.0001(4) 0.0013(4) -0.0006(4) O
O2 0.0131(5) 0.0161(6) 0.0179(6) -0.0009(4) 0.0013(4) 0.0003(4) O
O3 0.0134(5) 0.0157(6) 0.0170(6) -0.0001(4) 0.0014(4) -0.0008(4) O
O4 0.0150(4) 0.0211(6) 0.0179(5) -0.0001(4) 0.0001(4) -0.0016(4) O
O5 0.0147(5) 0.024(1) 0.0185(5) 0.0005(5) 0.0003(4) 0.0020(6) O
O6 0.0139(5) 0.0184(6) 0.0193(5) 0.0008(4) 0.0010(4) 0.0013(4) O
C1 0.0152(4) 0.0158(6) 0.0201(6) 0.0008(4) 0.0007(4) -0.0015(4) C
C2 0.0156(4) 0.0181(6) 0.0205(6) 0.0023(4) 0.0010(4) -0.0020(5) C
C3 0.0186(5) 0.0198(6) 0.0247(9) 0.0045(5) 0.0001(5) -0.0037(7) C
C4 0.0218(8) 0.0181(7) 0.030(1) 0.0044(5) -0.0019(6) -0.0048(7) C
C5 0.0208(7) 0.0158(7) 0.030(1) 0.0018(5) -0.0023(5) -0.0033(6) C
C6 0.0173(5) 0.0152(6) 0.0242(6) 0.0004(5) -0.0007(4) -0.0017(5) C
C7 0.0140(4) 0.0201(6) 0.0187(6) 0.0017(4) 0.0019(4) -0.0005(4) C
C8 0.030(3) 0.022(2) 0.081(4) 0.007(2) -0.008(3) -0.019(2) C
C9 0.032(3) 0.036(5) 0.216(9) 0.004(3) 0.011(4) -0.052(5) C
C10 0.050(4) 0.022(3) 0.057(4) 0.007(3) 0.008(3) -0.014(3) C
C11 0.080(5) 0.029(4) 0.062(4) 0.032(4) -0.027(4) -0.008(3) C
C12 0.0134(5) 0.0177(6) 0.0192(6) -0.0013(4) 0.0013(4) 0.0018(4) C
C13 0.0149(5) 0.0170(6) 0.0227(6) -0.0020(5) 0.0003(4) 0.0027(5) C
C14 0.0158(6) 0.0202(7) 0.0258(6) -0.0027(5) 0.0002(5) 0.0062(7) C
C15 0.0152(6) 0.0264(9) 0.0240(6) -0.0022(6) 0.0015(5) 0.0083(8) C
C16 0.0143(5) 0.0275(9) 0.0201(6) -0.0006(5) 0.0024(5) 0.0055(7) C
C17 0.0135(5) 0.0222(6) 0.0185(5) -0.0003(4) 0.0021(4) 0.0025(5) C
C18 0.0166(5) 0.0152(6) 0.0247(6) -0.0015(5) -0.0009(4) -0.0001(5) C
C19 0.030(2) 0.025(2) 0.025(2) -0.004(2) 0.004(2) 0.008(2) C
C20 0.059(4) 0.025(3) 0.032(3) 0.002(3) 0.010(3) 0.011(2) C
C21 0.031(2) 0.056(5) 0.035(3) -0.007(2) 0.004(2) 0.023(4) C
C22 0.043(4) 0.031(3) 0.024(2) -0.007(3) 0.003(2) 0.007(2) C
C23 0.0149(4) 0.0182(6) 0.0181(5) 0.0010(4) 0.0010(4) -0.0023(5) C
C24 0.0155(4) 0.0225(7) 0.0181(5) 0.0025(4) 0.0017(4) -0.0025(5) C
C25 0.0184(5) 0.0283(9) 0.0199(7) 0.0052(6) 0.0013(5) -0.0055(6) C
C26 0.0214(7) 0.0281(9) 0.0229(9) 0.0059(6) -0.0006(6) -0.0088(7) C
C27 0.0203(6) 0.0224(7) 0.0236(8) 0.0031(5) -0.0015(5) -0.0075(6) C
C28 0.0169(4) 0.0183(6) 0.0207(6) 0.0010(4) -0.0003(4) -0.0040(5) C
C29 0.0140(4) 0.0234(7) 0.0177(5) 0.0015(4) 0.0024(4) 0.0002(5) C
C30 0.044(3) 0.031(3) 0.032(3) 0.008(2) 0.009(2) -0.013(2) C
C31 0.047(3) 0.035(4) 0.055(5) 0.015(3) 0.012(3) -0.014(3) C
C32 0.053(3) 0.039(4) 0.053(4) 0.002(3) 0.009(4) -0.026(3) C
C33 0.077(6) 0.050(5) 0.033(3) 0.010(3) 0.022(3) -0.010(2) C
C34 0.0169(5) 0.0218(7) 0.0208(6) -0.0005(4) -0.0015(4) -0.0036(5) C
C35 0.0178(5) 0.0191(6) 0.0238(7) -0.0013(4) -0.0022(4) -0.0038(5) C
C36 0.0212(7) 0.0199(7) 0.030(1) -0.0024(5) -0.0048(6) -0.0051(6) C
C37 0.0237(9) 0.0235(8) 0.033(1) -0.0027(6) -0.0069(8) -0.0075(8) C
C38 0.0221(8) 0.027(1) 0.028(1) -0.0016(6) -0.0058(7) -0.0077(7) C
C39 0.0188(6) 0.026(1) 0.0225(7) -0.0005(5) -0.0031(5) -0.0052(6) C
C40 0.0162(4) 0.0167(6) 0.0219(6) -0.0010(4) -0.0009(4) -0.0024(5) C
C41 0.079(5) 0.017(3) 0.086(5) -0.013(3) -0.056(4) 0.009(3) C
C42 0.101(7) 0.045(4) 0.210(9) 0.023(6) -0.078(7) -0.055(6) C
C43 0.204(9) 0.086(6) 0.094(6) -0.103(8) -0.074(6) 0.036(6) C
C44 0.072(5) 0.034(4) 0.086(6) -0.020(4) -0.051(5) 0.003(4) C
C45 0.0149(5) 0.026(1) 0.0194(6) 0.0003(5) -0.0005(5) 0.0017(6) C
C46 0.0165(6) 0.030(2) 0.0201(7) -0.0003(6) -0.0019(6) -0.0007(6) C
C47 0.0171(6) 0.033(2) 0.0225(9) -0.0012(7) -0.0033(7) -0.0007(8) C
C48 0.0156(5) 0.033(2) 0.023(1) -0.0009(6) -0.0027(7) 0.0020(9) C
C49 0.0146(5) 0.031(2) 0.023(1) 0.0007(6) -0.0010(7) 0.0035(9) C
C50 0.0146(5) 0.027(2) 0.0211(8) 0.0010(6) -0.0003(6) 0.0031(8) C
C51 0.0184(7) 0.031(2) 0.0201(6) 0.0005(6) -0.0024(5) -0.0038(5) C
C52 0.018(2) 0.062(4) 0.030(3) -0.009(2) 0.004(2) -0.015(2) C
C53 0.023(3) 0.089(5) 0.061(5) -0.017(3) 0.009(3) -0.044(5) C
C54 0.026(2) 0.063(6) 0.046(4) -0.012(3) 0.017(3) -0.010(3) C
C55 0.024(2) 0.086(5) 0.039(4) 0.004(4) 0.000(2) -0.001(3) C
C56 0.0141(5) 0.0205(8) 0.0204(6) 0.0019(4) 0.0013(4) 0.0009(5) C
C57 0.0146(5) 0.023(1) 0.0222(8) 0.0029(5) 0.0010(5) 0.0019(6) C
C58 0.0150(5) 0.028(2) 0.024(1) 0.0048(6) 0.0016(5) 0.0017(9) C
C59 0.0152(4) 0.032(2) 0.023(1) 0.0057(6) 0.0026(5) 0.001(1) C
C60 0.0148(4) 0.029(1) 0.0214(8) 0.0044(5) 0.0026(5) 0.0004(8) C
C61 0.0141(4) 0.0223(8) 0.0200(6) 0.0025(4) 0.0019(4) 0.0002(5) C
C62 0.0151(6) 0.024(1) 0.0229(9) 0.0025(6) 0.0003(6) 0.0036(8) C
C63 0.016(2) 0.030(3) 0.032(2) 0.003(2) 0.005(2) -0.001(2) C
C64 0.024(3) 0.040(3) 0.060(4) -0.001(3) 0.016(3) 0.011(3) C
C65 0.029(4) 0.050(4) 0.032(3) 0.013(3) 0.005(2) -0.010(3) C
C66 0.017(2) 0.043(4) 0.036(3) 0.008(2) 0.005(2) 0.001(3) C
C1Dm1 0.076(4) 0.055(4) 0.033(5) 0.003(2) 0.015(2) -0.022(4) C
Cl1Dm1 0.106(6) 0.080(2) 0.050(2) -0.025(5) -0.002(4) 0.001(2) Cl
CL2Dm1 0.102(5) 0.066(3) 0.200(8) 0.013(4) -0.050(6) 0.020(4) C
C1Dm1' 0.074(4) 0.048(4) 0.036(5) 0.007(2) 0.010(3) -0.014(4) C
Cl1Dm1' 0.102(6) 0.059(2) 0.067(2) -0.013(3) -0.007(4) 0.003(2) Cl
CL2Dm1' 0.088(4) 0.068(4) 0.239(9) 0.031(4) -0.034(6) -0.020(5) C
C1Dm2 0.058(9) 0.186(9) 0.141(9) -0.005(9) 0.018(9) 0.061(9) C
Cl1Dm2 0.130(9) 0.169(9) 0.167(9) 0.022(9) 0.045(9) 0.094(9) Cl
Cl2Dm2 0.073(9) 0.237(9) 0.179(9) -0.032(9) -0.018(9) 0.001(9) Cl
O1Me1 0.031(3) 0.035(3) 0.027(3) -0.006(2) 0.005(2) 0.000(2) O
C1Me1 0.046(5) 0.041(5) 0.033(4) 0.010(4) 0.013(4) -0.005(4) C
O1Me2 0.024(3) 0.043(3) 0.041(3) -0.005(2) 0.001(2) 0.012(3) O
C1Me2 0.049(5) 0.064(7) 0.060(6) -0.009(5) -0.008(5) 0.037(5) C
O1Me3 0.032(3) 0.025(3) 0.043(3) 0.002(2) -0.002(2) 0.009(2) O
C1Me3 0.051(5) 0.029(5) 0.068(6) 0.011(4) 0.005(5) -0.005(4) C

loop_
_geom_angle_atom_site_label_1
_geom_angle_atom_site_label_2
_geom_angle_atom_site_label_3
_geom_angle
_geom_angle_site_symmetry_1
_geom_angle_site_symmetry_2
_geom_angle_site_symmetry_3
_geom_angle_publ_flag
O1 Ba1 O3 57.4(1) 1_555 1_555 1_555 no
O1 Ba1 O4 121.5(1) 1_555 1_555 1_555 no
O1 Ba1 O6 91.3(1) 1_555 1_555 1_555 no
O1 Ba1 O1Me1 163.5(1) 1_555 1_555 1_555 no
O1 Ba1 O1Me3 116.5(2) 1_555 1_555 1_555 no
O3 Ba1 O4 88.6(1) 1_555 1_555 1_555 no
O3 Ba1 O6 124.1(1) 1_555 1_555 1_555 no
O3 Ba1 O1Me1 109.6(1) 1_555 1_555 1_555 no
O3 Ba1 O1Me3 163.9(1) 1_555 1_555 1_555 no
O4 Ba1 O6 68.8(1) 1_555 1_555 1_555 no
O4 Ba1 O1Me1 64.2(1) 1_555 1_555 1_555 no
O4 Ba1 O1Me3 106.3(1) 1_555 1_555 1_555 no
O6 Ba1 O1Me1 105.0(1) 1_555 1_555 1_555 no
O6 Ba1 O1Me3 68.4(1) 1_555 1_555 1_555 no
O1Me1 Ba1 O1Me3 73.0(2) 1_555 1_555 1_555 no
O1 Ti1 O1 180.0(3) 1_555 1_555 3_666 no
O1 Ti1 O2 89.8(2) 1_555 1_555 1_555 no
O1 Ti1 O2 90.2(2) 1_555 1_555 3_666 no
O1 Ti1 O3 84.0(2) 1_555 1_555 1_555 no
O1 Ti1 O3 96.0(2) 1_555 1_555 3_666 no
O1 Ti1 O2 90.2(2) 3_666 1_555 1_555 no
O1 Ti1 O2 89.8(2) 3_666 1_555 3_666 no
O1 Ti1 O3 96.0(2) 3_666 1_555 1_555 no
O1 Ti1 O3 84.0(2) 3_666 1_555 3_666 no
O2 Ti1 O2 180.0(3) 1_555 1_555 3_666 no
O2 Ti1 O3 89.7(2) 1_555 1_555 1_555 no
O2 Ti1 O3 90.3(2) 1_555 1_555 3_666 no
O2 Ti1 O3 90.3(2) 3_666 1_555 1_555 no
O2 Ti1 O3 89.7(2) 3_666 1_555 3_666 no
O3 Ti1 O3 180.0(3) 1_555 1_555 3_666 no
Ba1 O1 Ti1 107.5(2) 1_555 1_555 1_555 no
Ba1 O1 C1 97.5(3) 1_555 1_555 1_555 no
Ti1 O1 C1 152.5(3) 1_555 1_555 1_555 no
Ti1 O2 C12 118.9(3) 1_555 1_555 1_555 no
Ba1 O3 Ti1 109.0(2) 1_555 1_555 1_555 no
Ba1 O3 C23 103.5(3) 1_555 1_555 1_555 no
Ti1 O3 C23 145.4(3) 1_555 1_555 1_555 no
Ba1 O4 C34 154.8(3) 1_555 1_555 1_555 no
Ba1 O6 C56 152.6(3) 1_555 1_555 1_555 no
O1 C1 C2 119.9(3) 1_555 1_555 1_555 no
O1 C1 C6 120.0(3) 1_555 1_555 1_555 no
C2 C1 C6 120.1(2) 1_555 1_555 1_555 no
C1 C2 C3 118.9(2) 1_555 1_555 1_555 no
C1 C2 C7 121.5(3) 1_555 1_555 1_555 no
C3 C2 C7 119.5(3) 1_555 1_555 1_555 no
C2 C3 C4 122.5(2) 1_555 1_555 1_555 no
C3 C4 C5 117.1(2) 1_555 1_555 1_555 no
C3 C4 C8 122.8(3) 1_555 1_555 1_555 no
C5 C4 C8 120.2(3) 1_555 1_555 1_555 no
C4 C5 C6 122.5(2) 1_555 1_555 1_555 no
C1 C6 C5 118.9(2) 1_555 1_555 1_555 no
C1 C6 C18 120.0(4) 1_555 1_555 1_555 no
C5 C6 C18 121.1(4) 1_555 1_555 1_555 no
C2 C7 C61 112.4(4) 1_555 1_555 1_555 no
C4 C8 C9 111.8(4) 1_555 1_555 1_555 no
C4 C8 C10 109.7(4) 1_555 1_555 1_555 no
C4 C8 C11 109.2(5) 1_555 1_555 1_555 no
C9 C8 C10 108.7(1) 1_555 1_555 1_555 no
C9 C8 C11 108.7(1) 1_555 1_555 1_555 no
C10 C8 C11 108.7(1) 1_555 1_555 1_555 no
O2 C12 C13 119.9(3) 1_555 1_555 1_555 no
O2 C12 C17 119.9(3) 1_555 1_555 1_555 no
C13 C12 C17 120.1(2) 1_555 1_555 1_555 no
C12 C13 C14 118.9(2) 1_555 1_555 1_555 no
C12 C13 C18 119.4(4) 1_555 1_555 1_555 no
C14 C13 C18 121.7(4) 1_555 1_555 1_555 no
C13 C14 C15 122.5(2) 1_555 1_555 1_555 no
C14 C15 C16 117.1(2) 1_555 1_555 1_555 no
C14 C15 C19 121.8(3) 1_555 1_555 1_555 no
C16 C15 C19 119.8(3) 1_555 1_555 1_555 no
C15 C16 C17 122.5(2) 1_555 1_555 1_555 no
C12 C17 C16 118.9(2) 1_555 1_555 1_555 no
C12 C17 C29 119.2(4) 1_555 1_555 1_555 no
C16 C17 C29 121.9(4) 1_555 1_555 1_555 no
C6 C18 C13 114.9(4) 1_555 1_555 1_555 no
C15 C19 C20 112.3(4) 1_555 1_555 1_555 no
C15 C19 C21 107.0(4) 1_555 1_555 1_555 no
C15 C19 C22 111.4(4) 1_555 1_555 1_555 no
C20 C19 C21 108.7(1) 1_555 1_555 1_555 no
C20 C19 C22 108.7(1) 1_555 1_555 1_555 no
C21 C19 C22 108.7(1) 1_555 1_555 1_555 no
O3 C23 C24 120.2(3) 1_555 1_555 1_555 no
O3 C23 C28 119.7(3) 1_555 1_555 1_555 no
C24 C23 C28 120.1(2) 1_555 1_555 1_555 no
C23 C24 C25 118.9(2) 1_555 1_555 1_555 no
C23 C24 C29 120.8(4) 1_555 1_555 1_555 no
C25 C24 C29 120.2(3) 1_555 1_555 1_555 no
C24 C25 C26 122.5(2) 1_555 1_555 1_555 no
C25 C26 C27 117.1(2) 1_555 1_555 1_555 no
C25 C26 C30 120.2(3) 1_555 1_555 1_555 no
C27 C26 C30 122.7(3) 1_555 1_555 1_555 no
C26 C27 C28 122.5(2) 1_555 1_555 1_555 no
C23 C28 C27 118.9(2) 1_555 1_555 1_555 no
C23 C28 C40 121.4(4) 1_555 1_555 1_555 no
C27 C28 C40 119.6(4) 1_555 1_555 1_555 no
C17 C29 C24 117.7(4) 1_555 1_555 1_555 no
C26 C30 C31 109.8(4) 1_555 1_555 1_555 no
C26 C30 C32 112.3(4) 1_555 1_555 1_555 no
C26 C30 C33 108.5(4) 1_555 1_555 1_555 no
C31 C30 C32 108.7(1) 1_555 1_555 1_555 no
C31 C30 C33 108.7(1) 1_555 1_555 1_555 no
C32 C30 C33 108.7(1) 1_555 1_555 1_555 no
O4 C34 C35 117.7(3) 1_555 1_555 1_555 no
O4 C34 C39 122.1(3) 1_555 1_555 1_555 no
C35 C34 C39 120.1(2) 1_555 1_555 1_555 no
C34 C35 C36 118.9(2) 1_555 1_555 1_555 no
C34 C35 C40 120.2(4) 1_555 1_555 1_555 no
C36 C35 C40 120.6(4) 1_555 1_555 1_555 no
C35 C36 C37 122.5(2) 1_555 1_555 1_555 no
C36 C37 C38 117.1(2) 1_555 1_555 1_555 no
C36 C37 C41 120.1(3) 1_555 1_555 1_555 no
C38 C37 C41 122.8(4) 1_555 1_555 1_555 no
C37 C38 C39 122.5(2) 1_555 1_555 1_555 no
C34 C39 C38 118.9(2) 1_555 1_555 1_555 no
C34 C39 C51 121.8(4) 1_555 1_555 1_555 no
C38 C39 C51 119.2(4) 1_555 1_555 1_555 no
C28 C40 C35 112.9(5) 1_555 1_555 1_555 no
C37 C41 C42 107.6(6) 1_555 1_555 1_555 no
C37 C41 C43 111.0(5) 1_555 1_555 1_555 no
C37 C41 C44 112.2(5) 1_555 1_555 1_555 no
C42 C41 C43 108.7(1) 1_555 1_555 1_555 no
C42 C41 C44 108.7(1) 1_555 1_555 1_555 no
C43 C41 C44 108.7(1) 1_555 1_555 1_555 no
O5 C45 C46 120.2(3) 1_555 1_555 1_555 no
O5 C45 C50 119.7(3) 1_555 1_555 1_555 no
C46 C45 C50 120.1(2) 1_555 1_555 1_555 no
C45 C46 C47 118.9(2) 1_555 1_555 1_555 no
C45 C46 C51 119.9(4) 1_555 1_555 1_555 no
C47 C46 C51 120.9(4) 1_555 1_555 1_555 no
C46 C47 C48 122.5(2) 1_555 1_555 1_555 no
C47 C48 C49 117.1(2) 1_555 1_555 1_555 no
C47 C48 C52 123.4(3) 1_555 1_555 1_555 no
C49 C48 C52 119.5(3) 1_555 1_555 1_555 no
C48 C49 C50 122.5(2) 1_555 1_555 1_555 no
C45 C50 C49 118.9(2) 1_555 1_555 1_555 no
C45 C50 C62 121.1(4) 1_555 1_555 1_555 no
C49 C50 C62 119.9(4) 1_555 1_555 1_555 no
C39 C51 C46 114.4(5) 1_555 1_555 1_555 no
C48 C52 C53 112.0(4) 1_555 1_555 1_555 no
C48 C52 C54 108.6(4) 1_555 1_555 1_555 no
C48 C52 C55 110.1(4) 1_555 1_555 1_555 no
C53 C52 C54 108.7(1) 1_555 1_555 1_555 no
C53 C52 C55 108.7(1) 1_555 1_555 1_555 no
C54 C52 C55 108.7(1) 1_555 1_555 1_555 no
O6 C56 C57 122.0(3) 1_555 1_555 1_555 no
O6 C56 C61 117.9(3) 1_555 1_555 1_555 no
C57 C56 C61 120.1(2) 1_555 1_555 1_555 no
C56 C57 C58 118.9(2) 1_555 1_555 1_555 no
C56 C57 C62 121.4(4) 1_555 1_555 1_555 no
C58 C57 C62 119.7(3) 1_555 1_555 1_555 no
C57 C58 C59 122.5(2) 1_555 1_555 1_555 no
C58 C59 C60 117.1(2) 1_555 1_555 1_555 no
C58 C59 C63 122.8(3) 1_555 1_555 1_555 no
C60 C59 C63 120.1(3) 1_555 1_555 1_555 no
C59 C60 C61 122.5(2) 1_555 1_555 1_555 no
C7 C61 C56 120.1(4) 1_555 1_555 1_555 no
C7 C61 C60 120.6(4) 1_555 1_555 1_555 no
C56 C61 C60 118.9(2) 1_555 1_555 1_555 no
C50 C62 C57 113.0(5) 1_555 1_555 1_555 no
C59 C63 C64 109.2(4) 1_555 1_555 1_555 no
C59 C63 C65 109.6(4) 1_555 1_555 1_555 no
C59 C63 C66 111.9(4) 1_555 1_555 1_555 no
C64 C63 C65 108.7(1) 1_555 1_555 1_555 no
C64 C63 C66 108.7(1) 1_555 1_555 1_555 no
C65 C63 C66 108.7(1) 1_555 1_555 1_555 no
Cl1Dm1 C1Dm1 CL2Dm1 110.6(5) 1_555 1_555 1_555 no

loop_
_geom_bond_atom_site_label_1
_geom_bond_atom_site_label_2
_geom_bond_distance
_geom_bond_site_symmetry_1
_geom_bond_site_symmetry_2
_geom_bond_publ_flag
Ba1 O1 2.725(4) 1_555 1_555 no
Ba1 O3 2.674(4) 1_555 1_555 no
Ba1 O4 2.847(4) 1_555 1_555 no
Ba1 O6 2.805(4) 1_555 1_555 no
Ba1 O1Me1 2.752(5) 1_555 1_555 no
Ba1 O1Me3 2.715(5) 1_555 1_555 no
Ti1 O1 1.930(4) 1_555 1_555 no
Ti1 O1 1.930(4) 1_555 3_666 no
Ti1 O2 1.940(4) 1_555 1_555 no
Ti1 O2 1.940(4) 1_555 3_666 no
Ti1 O3 1.944(4) 1_555 1_555 no
Ti1 O3 1.944(4) 1_555 3_666 no
O1 C1 1.353(5) 1_555 1_555 no
O2 C12 1.338(5) 1_555 1_555 no
O3 C23 1.355(5) 1_555 1_555 no
O4 C34 1.365(5) 1_555 1_555 no
O5 C45 1.365(5) 1_555 1_555 no
O6 C56 1.373(5) 1_555 1_555 no
C1 C2 1.401(2) 1_555 1_555 no
C1 C6 1.401(2) 1_555 1_555 no
C2 C3 1.392(2) 1_555 1_555 no
C2 C7 1.521(7) 1_555 1_555 no
C3 C4 1.395(2) 1_555 1_555 no
C4 C5 1.395(2) 1_555 1_555 no
C4 C8 1.533(6) 1_555 1_555 no
C5 C6 1.392(2) 1_555 1_555 no
C6 C18 1.509(7) 1_555 1_555 no
C7 C61 1.505(6) 1_555 1_555 no
C8 C9 1.528(2) 1_555 1_555 no
C8 C10 1.528(2) 1_555 1_555 no
C8 C11 1.528(2) 1_555 1_555 no
C12 C13 1.401(2) 1_555 1_555 no
C12 C17 1.401(2) 1_555 1_555 no
C13 C14 1.392(2) 1_555 1_555 no
C13 C18 1.514(7) 1_555 1_555 no
C14 C15 1.395(2) 1_555 1_555 no
C15 C16 1.395(2) 1_555 1_555 no
C15 C19 1.547(5) 1_555 1_555 no
C16 C17 1.392(2) 1_555 1_555 no
C17 C29 1.514(7) 1_555 1_555 no
C19 C20 1.528(2) 1_555 1_555 no
C19 C21 1.528(2) 1_555 1_555 no
C19 C22 1.528(2) 1_555 1_555 no
C23 C24 1.401(2) 1_555 1_555 no
C23 C28 1.401(2) 1_555 1_555 no
C24 C25 1.392(2) 1_555 1_555 no
C24 C29 1.520(7) 1_555 1_555 no
C25 C26 1.395(2) 1_555 1_555 no
C26 C27 1.395(2) 1_555 1_555 no
C26 C30 1.542(6) 1_555 1_555 no
C27 C28 1.392(2) 1_555 1_555 no
C28 C40 1.523(7) 1_555 1_555 no
C30 C31 1.528(2) 1_555 1_555 no
C30 C32 1.528(2) 1_555 1_555 no
C30 C33 1.528(2) 1_555 1_555 no
C34 C35 1.401(2) 1_555 1_555 no
C34 C39 1.401(2) 1_555 1_555 no
C35 C36 1.392(2) 1_555 1_555 no
C35 C40 1.507(6) 1_555 1_555 no
C36 C37 1.395(2) 1_555 1_555 no
C37 C38 1.395(2) 1_555 1_555 no
C37 C41 1.524(6) 1_555 1_555 no
C38 C39 1.392(2) 1_555 1_555 no
C39 C51 1.524(8) 1_555 1_555 no
C41 C42 1.528(2) 1_555 1_555 no
C41 C43 1.528(2) 1_555 1_555 no
C41 C44 1.528(2) 1_555 1_555 no
C45 C46 1.401(2) 1_555 1_555 no
C45 C50 1.401(2) 1_555 1_555 no
C46 C47 1.392(2) 1_555 1_555 no
C46 C51 1.507(7) 1_555 1_555 no
C47 C48 1.395(2) 1_555 1_555 no
C48 C49 1.395(2) 1_555 1_555 no
C48 C52 1.529(5) 1_555 1_555 no
C49 C50 1.392(2) 1_555 1_555 no
C50 C62 1.512(7) 1_555 1_555 no
C52 C53 1.528(2) 1_555 1_555 no
C52 C54 1.528(2) 1_555 1_555 no
C52 C55 1.528(2) 1_555 1_555 no
C56 C57 1.401(2) 1_555 1_555 no
C56 C61 1.401(2) 1_555 1_555 no
C57 C58 1.392(2) 1_555 1_555 no
C57 C62 1.526(7) 1_555 1_555 no
C58 C59 1.395(2) 1_555 1_555 no
C59 C60 1.395(2) 1_555 1_555 no
C59 C63 1.536(5) 1_555 1_555 no
C60 C61 1.392(2) 1_555 1_555 no
C63 C64 1.528(2) 1_555 1_555 no
C63 C65 1.528(2) 1_555 1_555 no
C63 C66 1.528(2) 1_555 1_555 no
C1Dm1 Cl1Dm1 1.739(6) 1_555 1_555 no
C1Dm1 CL2Dm1 1.739(6) 1_555 1_555 no
O1Me1 C1Me1 1.437(9) 1_555 1_555 no
O1Me2 C1Me2 1.425(10) 1_555 1_555 no
O1Me3 C1Me3 1.441(10) 1_555 1_555 no
